data_1532576
loop_
_publ_author_name
'Ijjaali, I.'
'Mitchell, K.'
'Haynes, C.L.'
'McFarland, A.D.'
'van Duyne, R.P.'
'Ibers, J.A.'

_publ_section_title
;
 Synthesis, crystal structure and optical properties of Ce Mn0.5 O Se
;
_journal_name_full 'Journal of Solid State Chemistry'
_journal_page_first 170
_journal_page_last 174
_journal_volume 176
_journal_year 2003
_chemical_formula_sum 'Ce Mn0.5 O Se'
_space_group_IT_number 129
_symmetry_space_group_name_Hall '-P 4a 2a'
_symmetry_space_group_name_H-M 'P 4/n m m :2'
_cell_angle_alpha 90
_cell_angle_beta 90
_cell_angle_gamma 90
_cell_formula_units_Z 2
_cell_length_a 4.026
_cell_length_b 4.026
_cell_length_c 9.107
_cell_volume 147.612
_citation_journal_id_ASTM JSSCBI
_cod_data_source_file Ijjaali_JSSCBI_2003_225.cif
_cod_data_source_block Ce1Mn0.5O1Se1
_cod_original_cell_volume 147.6124
_cod_original_formula_sum 'Ce1 Mn0.5 O1 Se1'
_cod_database_code 1532576

loop_
_symmetry_equiv_pos_as_xyz
x,y,z
-y+1/2,x,z
-x+1/2,-y+1/2,z
y,-x+1/2,z
x+1/2,-y,-z
y+1/2,x+1/2,-z
-x,y+1/2,-z
-y,-x,-z
-x,-y,-z
y-1/2,-x,-z
x-1/2,y-1/2,-z
-y,x-1/2,-z
-x-1/2,y,z
-y-1/2,-x-1/2,z
x,-y-1/2,z
y,x,z

loop_
_atom_site_label
_atom_site_type_symbol
_atom_site_fract_x
_atom_site_fract_y
_atom_site_fract_z
_atom_site_occupancy
_atom_site_U_iso_or_equiv
Ce1 Ce+3 0.25 0.25 0.63386 1 0.0
Se1 Se-2 0.25 0.25 0.17655 1 0.0
Mn1 Mn+2 0.75 0.25 0 0.5 0.0
O1 O-2 0.75 0.25 0.5 1 0.0
